data_4517471
loop_
_publ_author_name
'Parr, Brendan T.'
'Pastor, Richard'
'Sellers, Benjamin D.'
'Pei, Zhonghua'
'Jaipuri, Firoz A.'
'Castanedo, Georgette M.'
'Gazzard, Lewis'
'Kumar, Sanjeev'
'Li, Xiaokai'
'Liu, Wen'
'Mendonca, Rohan'
'Pavana, Roheeth K.'
'Potturi, Hima'
'Shao, Cheng'
'Velvadapu, Venkata'
'Waldo, Jesse P.'
'Wu, Guosheng'
'Yuen, Po-wai'
'Zhang, Zuhui'
'Zhang, Yamin'
'Harris, Seth F.'
'Oh, Angela J.'
'DiPasquale, Antonio'
'Dement, Kevin'
'La, Hank'
'Goon, Leanne'
'Gustafson, Amy'
'VanderPorten, Erica C.'
'Mautino, Mario R.'
'Liu, Yichin'

_publ_section_title
;
 Implementation of the CYP Index for the Design of Selective
 Tryptophan-2,3-dioxygenase Inhibitors
;
_journal_name_full 'ACS Medicinal Chemistry Letters'
_journal_paper_doi 10.1021/acsmedchemlett.0c00004
_journal_year 2020
_chemical_absolute_configuration ad
_chemical_formula_sum 'C14 H14 N2 O'
_chemical_formula_weight 226.27
_chemical_name_common ent-12
_chemical_name_systematic ent-12
_space_group.centring_type primitive

_space_group_crystal_system orthorhombic
_space_group_IT_number 19
_space_group_name_Hall 'P 2ac 2ab'
_space_group_name_H-M_alt 'P 21 21 21'
_atom_sites_solution_hydrogens geom
_atom_sites_solution_primary iterative
_atom_sites_solution_secondary difmap
_audit_creation_method SHELXL-2014/7
_cell_angle_alpha 90
_cell_angle_beta 90
_cell_angle_gamma 90
_cell_formula_units_Z 4
_cell_length_a 5.7576(3)
_cell_length_b 6.6825(4)
_cell_length_c 29.3671(16)
_cell_measurement_reflns_used 9792
_cell_measurement_temperature 100(2)
_cell_measurement_theta_max 68.12
_cell_measurement_theta_min 3.01
_cell_volume 1129.90(11)
_computing_cell_refinement 'Bruker SAINT'
_computing_data_collection 'Bruker APEX2'
_computing_data_reduction 'Bruker SAINT'
_computing_molecular_graphics ORTEP-32
_computing_publication_material WinGX
_computing_structure_refinement SHELXL-2014
_computing_structure_solution SHELXT-2014
_diffrn_ambient_temperature 100(2)
_diffrn_detector_area_resol_mean 8.366
_diffrn_measured_fraction_theta_full 0.994
_diffrn_measured_fraction_theta_max 0.994
_diffrn_measurement_device_type 'Bruker APEX-II CCD'
_diffrn_measurement_method '\f and \w scans'
_diffrn_radiation_type CuK\a
_diffrn_radiation_wavelength 1.54178
_diffrn_reflns_av_R_equivalents 0.0552
_diffrn_reflns_av_unetI/netI 0.0440
_diffrn_reflns_Laue_measured_fraction_full 0.994
_diffrn_reflns_Laue_measured_fraction_max 0.994
_diffrn_reflns_limit_h_max 6
_diffrn_reflns_limit_h_min -6
_diffrn_reflns_limit_k_max 8
_diffrn_reflns_limit_k_min -7
_diffrn_reflns_limit_l_max 35
_diffrn_reflns_limit_l_min -35
_diffrn_reflns_number 10940
_diffrn_reflns_point_group_measured_fraction_full 0.991
_diffrn_reflns_point_group_measured_fraction_max 0.990
_diffrn_reflns_theta_full 67.000
_diffrn_reflns_theta_max 68.154
_diffrn_reflns_theta_min 3.009
_diffrn_source 'microfocus rotating anode'
_exptl_absorpt_coefficient_mu 0.679
_exptl_absorpt_correction_T_max 0.929
_exptl_absorpt_correction_T_min 0.825
_exptl_absorpt_correction_type multi-scan
_exptl_absorpt_process_details SADABS
_exptl_crystal_colour colorless
_exptl_crystal_density_diffrn 1.330
_exptl_crystal_description prism
_exptl_crystal_F_000 480
_exptl_crystal_size_max 0.070
_exptl_crystal_size_mid 0.060
_exptl_crystal_size_min 0.050
_refine_diff_density_max 0.180
_refine_diff_density_min -0.191
_refine_diff_density_rms 0.036
_refine_ls_abs_structure_details
; 
 Flack x determined using 742 quotients [(I+)-(I-)]/[(I+)+(I-)] 
 (Parsons, Flack and Wagner, Acta Cryst. B69 (2013) 249-259). 
;
_refine_ls_abs_structure_Flack 0.01(14)
_refine_ls_extinction_method none
_refine_ls_goodness_of_fit_ref 1.050
_refine_ls_hydrogen_treatment constr
_refine_ls_matrix_type full
_refine_ls_number_parameters 155
_refine_ls_number_reflns 2032
_refine_ls_number_restraints 0
_refine_ls_restrained_S_all 1.050
_refine_ls_R_factor_all 0.0339
_refine_ls_R_factor_gt 0.0331
_refine_ls_shift/su_max 0.000
_refine_ls_shift/su_mean 0.000
_refine_ls_structure_factor_coef Fsqd
_refine_ls_weighting_details 'w=1/[\s^2^(Fo^2^)+(0.0342P)^2^+0.2541P] where P=(Fo^2^+2Fc^2^)/3'
_refine_ls_weighting_scheme calc
_refine_ls_wR_factor_gt 0.0821
_refine_ls_wR_factor_ref 0.0825
_reflns_Friedel_coverage 0.648
_reflns_Friedel_fraction_full 0.986
_reflns_Friedel_fraction_max 0.984
_reflns_number_gt 1982
_reflns_number_total 2032
_reflns_threshold_expression 'I > 2\s(I)'
_cod_data_source_file ml0c00004_si_006.cif
_cod_data_source_block ent12
_cod_database_code 4517471
_shelx_shelxl_version_number 2014/7
_shelx_space_group_comment
; 
The symmetry employed for this shelxl refinement is uniquely defined 
by the following loop, which should always be used as a source of 
symmetry information in preference to the above space-group names. 
They are only intended as comments. 
;
_shelx_estimated_absorpt_t_min 0.954
_shelx_estimated_absorpt_t_max 0.967

loop_
_space_group_symop_operation_xyz
'x, y, z'
'-x+1/2, -y, z+1/2'
'-x, y+1/2, -z+1/2'
'x+1/2, -y+1/2, -z'

loop_
_atom_site_label
_atom_site_type_symbol
_atom_site_fract_x
_atom_site_fract_y
_atom_site_fract_z
_atom_site_U_iso_or_equiv
_atom_site_adp_type
_atom_site_occupancy
_atom_site_site_symmetry_order
_atom_site_calc_flag
_atom_site_refinement_flags_posn
_atom_site_refinement_flags_adp
_atom_site_refinement_flags_occupancy
_atom_site_disorder_assembly
_atom_site_disorder_group
C1 C 0.2015(4) 0.6641(3) 0.36953(6) 0.0184(4) Uani 1 1 d . . . . .
H1 H 0.0893 0.7760 0.3748 0.022 Uiso 1 1 calc R U . . .
C2 C 0.3751(3) 0.6491(3) 0.40849(6) 0.0185(4) Uani 1 1 d . . . . .
C3 C 0.5351(4) 0.7902(3) 0.42293(6) 0.0207(4) Uani 1 1 d . . . . .
H3 H 0.5379 0.9201 0.4098 0.025 Uiso 1 1 calc R U . . .
C4 C 0.6920(4) 0.7381(3) 0.45709(6) 0.0231(5) Uani 1 1 d . . . . .
H4 H 0.8018 0.8337 0.4676 0.028 Uiso 1 1 calc R U . . .
C5 C 0.6887(4) 0.5463(3) 0.47603(6) 0.0236(4) Uani 1 1 d . . . . .
H5 H 0.7992 0.5120 0.4988 0.028 Uiso 1 1 calc R U . . .
C6 C 0.5269(4) 0.4052(3) 0.46219(6) 0.0227(4) Uani 1 1 d . . . . .
H6 H 0.5246 0.2753 0.4753 0.027 Uiso 1 1 calc R U . . .
C7 C 0.3680(4) 0.4579(3) 0.42861(6) 0.0193(4) Uani 1 1 d . . . . .
C8 C 0.1795(3) 0.3469(3) 0.40697(6) 0.0192(4) Uani 1 1 d . . . . .
C9 C 0.0533(4) 0.1739(3) 0.40552(6) 0.0225(4) Uani 1 1 d . . . . .
H9 H 0.0775 0.0611 0.4246 0.027 Uiso 1 1 calc R U . . .
C10 C -0.0890(3) 0.3678(3) 0.35378(6) 0.0227(4) Uani 1 1 d . . . . .
H10 H -0.1815 0.4188 0.3296 0.027 Uiso 1 1 calc R U . . .
C11 C 0.3212(3) 0.6863(3) 0.32336(6) 0.0188(4) Uani 1 1 d . . . . .
H11 H 0.4347 0.5745 0.3191 0.023 Uiso 1 1 calc R U . . .
C12 C 0.4403(3) 0.8876(3) 0.31234(6) 0.0205(4) Uani 1 1 d . . . . .
H12 H 0.3635 1.0013 0.3286 0.025 Uiso 1 1 calc R U . . .
C13 C 0.3512(4) 0.8680(3) 0.26292(6) 0.0222(4) Uani 1 1 d . . . . .
H13A H 0.4679 0.8141 0.2414 0.027 Uiso 1 1 calc R U . . .
H13B H 0.2794 0.9918 0.2509 0.027 Uiso 1 1 calc R U . . .
C14 C 0.1732(4) 0.7109(3) 0.27958(6) 0.0220(4) Uani 1 1 d . . . . .
H14A H 0.1663 0.5890 0.2604 0.026 Uiso 1 1 calc R U . . .
H14B H 0.0160 0.7658 0.2851 0.026 Uiso 1 1 calc R U . . .
N1 N -0.1146(3) 0.1876(3) 0.37210(5) 0.0248(4) Uani 1 1 d . . . . .
N2 N 0.0856(3) 0.4687(2) 0.37392(5) 0.0190(4) Uani 1 1 d . . . . .
O1 O 0.6829(2) 0.8937(2) 0.31758(5) 0.0264(4) Uani 1 1 d . . . . .
H1A H 0.7183 0.9839 0.3363 0.040 Uiso 1 1 calc R U . . .

loop_
_atom_site_aniso_label
_atom_site_aniso_U_11
_atom_site_aniso_U_22
_atom_site_aniso_U_33
_atom_site_aniso_U_23
_atom_site_aniso_U_13
_atom_site_aniso_U_12
C1 0.0190(10) 0.0168(9) 0.0195(9) -0.0019(7) 0.0013(7) -0.0023(8)
C2 0.0190(10) 0.0210(9) 0.0155(8) -0.0022(7) 0.0031(7) 0.0001(8)
C3 0.0234(11) 0.0213(9) 0.0174(8) -0.0028(7) 0.0034(8) -0.0041(9)
C4 0.0210(11) 0.0304(11) 0.0179(9) -0.0053(8) 0.0011(8) -0.0049(10)
C5 0.0227(10) 0.0320(11) 0.0162(8) -0.0017(7) -0.0024(8) 0.0014(10)
C6 0.0261(11) 0.0240(10) 0.0179(9) 0.0008(8) 0.0000(8) 0.0021(9)
C7 0.0215(11) 0.0206(9) 0.0157(8) -0.0035(7) 0.0024(7) 0.0002(9)
C8 0.0205(10) 0.0206(9) 0.0164(8) -0.0016(7) 0.0009(7) 0.0011(8)
C9 0.0253(11) 0.0225(9) 0.0196(9) 0.0000(7) 0.0015(8) -0.0023(9)
C10 0.0203(10) 0.0277(10) 0.0201(9) -0.0014(8) -0.0021(7) -0.0033(10)
C11 0.0182(10) 0.0208(9) 0.0173(8) -0.0022(7) -0.0006(7) 0.0008(8)
C12 0.0184(10) 0.0233(10) 0.0196(9) -0.0017(7) 0.0004(7) -0.0009(9)
C13 0.0231(11) 0.0245(10) 0.0189(9) 0.0015(8) -0.0009(7) -0.0001(10)
C14 0.0200(11) 0.0287(10) 0.0174(9) -0.0009(8) -0.0017(8) -0.0011(9)
N1 0.0244(10) 0.0267(8) 0.0233(8) -0.0027(7) 0.0001(7) -0.0064(8)
N2 0.0186(9) 0.0213(8) 0.0171(7) -0.0007(6) -0.0004(6) -0.0009(7)
O1 0.0195(7) 0.0339(8) 0.0257(7) -0.0074(6) 0.0007(5) -0.0058(7)

loop_
_atom_type_symbol
_atom_type_description
_atom_type_scat_dispersion_real
_atom_type_scat_dispersion_imag
_atom_type_scat_source
C C 0.0181 0.0091 'International Tables Vol C Tables 4.2.6.8 and 6.1.1.4'
H H 0.0000 0.0000 'International Tables Vol C Tables 4.2.6.8 and 6.1.1.4'
N N 0.0311 0.0180 'International Tables Vol C Tables 4.2.6.8 and 6.1.1.4'
O O 0.0492 0.0322 'International Tables Vol C Tables 4.2.6.8 and 6.1.1.4'

loop_
_geom_angle_atom_site_label_1
_geom_angle_atom_site_label_2
_geom_angle_atom_site_label_3
_geom_angle
_geom_angle_site_symmetry_1
_geom_angle_site_symmetry_3
_geom_angle_publ_flag
N2 C1 C2 99.96(14) . . ?
N2 C1 C11 111.59(15) . . ?
C2 C1 C11 112.15(16) . . ?
N2 C1 H1 110.9 . . ?
C2 C1 H1 110.9 . . ?
C11 C1 H1 110.9 . . ?
C3 C2 C7 120.57(18) . . ?
C3 C2 C1 128.43(17) . . ?
C7 C2 C1 110.89(16) . . ?
C2 C3 C4 118.77(18) . . ?
C2 C3 H3 120.6 . . ?
C4 C3 H3 120.6 . . ?
C3 C4 C5 120.45(19) . . ?
C3 C4 H4 119.8 . . ?
C5 C4 H4 119.8 . . ?
C6 C5 C4 121.08(19) . . ?
C6 C5 H5 119.5 . . ?
C4 C5 H5 119.5 . . ?
C5 C6 C7 118.53(19) . . ?
C5 C6 H6 120.7 . . ?
C7 C6 H6 120.7 . . ?
C6 C7 C2 120.57(18) . . ?
C6 C7 C8 131.98(18) . . ?
C2 C7 C8 107.43(17) . . ?
C9 C8 N2 105.61(17) . . ?
C9 C8 C7 147.02(19) . . ?
N2 C8 C7 107.37(16) . . ?
C8 C9 N1 109.78(17) . . ?
C8 C9 H9 125.1 . . ?
N1 C9 H9 125.1 . . ?
N1 C10 N2 111.05(17) . . ?
N1 C10 H10 124.5 . . ?
N2 C10 H10 124.5 . . ?
C1 C11 C12 118.06(15) . . ?
C1 C11 C14 119.87(16) . . ?
C12 C11 C14 88.73(14) . . ?
C1 C11 H11 109.5 . . ?
C12 C11 H11 109.5 . . ?
C14 C11 H11 109.5 . . ?
O1 C12 C11 116.32(18) . . ?
O1 C12 C13 115.81(16) . . ?
C11 C12 C13 88.59(15) . . ?
O1 C12 H12 111.4 . . ?
C11 C12 H12 111.4 . . ?
C13 C12 H12 111.4 . . ?
C12 C13 C14 88.88(14) . . ?
C12 C13 H13A 113.8 . . ?
C14 C13 H13A 113.8 . . ?
C12 C13 H13B 113.8 . . ?
C14 C13 H13B 113.8 . . ?
H13A C13 H13B 111.1 . . ?
C13 C14 C11 88.30(14) . . ?
C13 C14 H14A 113.9 . . ?
C11 C14 H14A 113.9 . . ?
C13 C14 H14B 113.9 . . ?
C11 C14 H14B 113.9 . . ?
H14A C14 H14B 111.1 . . ?
C10 N1 C9 105.70(17) . . ?
C10 N2 C8 107.85(16) . . ?
C10 N2 C1 138.07(17) . . ?
C8 N2 C1 114.07(15) . . ?
C12 O1 H1A 109.5 . . ?

loop_
_geom_bond_atom_site_label_1
_geom_bond_atom_site_label_2
_geom_bond_distance
_geom_bond_site_symmetry_2
_geom_bond_publ_flag
C1 N2 1.472(2) . ?
C1 C2 1.523(3) . ?
C1 C11 1.528(2) . ?
C1 H1 1.0000 . ?
C2 C3 1.385(3) . ?
C2 C7 1.408(3) . ?
C3 C4 1.394(3) . ?
C3 H3 0.9500 . ?
C4 C5 1.398(3) . ?
C4 H4 0.9500 . ?
C5 C6 1.387(3) . ?
C5 H5 0.9500 . ?
C6 C7 1.390(3) . ?
C6 H6 0.9500 . ?
C7 C8 1.460(3) . ?
C8 C9 1.366(3) . ?
C8 N2 1.377(2) . ?
C9 N1 1.381(3) . ?
C9 H9 0.9500 . ?
C10 N1 1.327(3) . ?
C10 N2 1.347(2) . ?
C10 H10 0.9500 . ?
C11 C12 1.545(3) . ?
C11 C14 1.551(2) . ?
C11 H11 1.0000 . ?
C12 O1 1.406(2) . ?
C12 C13 1.545(2) . ?
C12 H12 1.0000 . ?
C13 C14 1.547(3) . ?
C13 H13A 0.9900 . ?
C13 H13B 0.9900 . ?
C14 H14A 0.9900 . ?
C14 H14B 0.9900 . ?
O1 H1A 0.8400 . ?
